data_7234570
loop_
_publ_author_name
'Zhang, Jun'
'Ma, Xiaofan'
'Kong, Weili'
'Lu, Guodong'
'Xuan, Xiaopeng'

_publ_section_title
;
 Cooperative proton transportation based on the reversible single
 crystal--single crystal transformation in a highly water-stable Cu-MOF
 with its facile and scalable preparation
;
_journal_name_full CrystEngComm
_journal_paper_doi 10.1039/C9CE01334B
_journal_year 2019
_chemical_formula_moiety '0.5(C20 H4 Cu4 O18), H6 O2'
_chemical_formula_sum 'C10 H8 Cu2 O11'
_chemical_formula_weight 431.24
_space_group_crystal_system monoclinic
_space_group_IT_number 10
_space_group_name_Hall '-P 2y'
_space_group_name_H-M_alt 'P 1 2/m 1'
_symmetry_space_group_name_Hall '-P 2y'
_symmetry_space_group_name_H-M 'P 1 2/m 1'
_atom_sites_solution_hydrogens geom
_atom_sites_solution_primary dual
_audit_creation_date 2019-10-10
_audit_creation_method
;
Olex2 1.2-beta
(compiled 2018.05.29 svn.r3508 for OlexSys, GUI svn.r5506)
;
_audit_update_record
;
2019-10-10 deposited with the CCDC.    2019-10-10 downloaded from the CCDC.
;
_cell_angle_alpha 90
_cell_angle_beta 106.552(5)
_cell_angle_gamma 90
_cell_formula_units_Z 2
_cell_length_a 7.8682(3)
_cell_length_b 10.5629(4)
_cell_length_c 11.6070(5)
_cell_measurement_reflns_used 1707
_cell_measurement_temperature 298.3(1)
_cell_measurement_theta_max 70.3340
_cell_measurement_theta_min 4.2100
_cell_volume 924.70(7)
_computing_cell_refinement 'CrysAlisPro 1.171.39.34b (Rigaku OD, 2017)'
_computing_data_collection 'CrysAlisPro 1.171.39.34b (Rigaku OD, 2017)'
_computing_data_reduction 'CrysAlisPro 1.171.39.34b (Rigaku OD, 2017)'
_computing_molecular_graphics 'Olex2 (Dolomanov et al., 2009)'
_computing_publication_material 'Olex2 (Dolomanov et al., 2009)'
_computing_structure_refinement 'ShelXL (Sheldrick, 2015)'
_computing_structure_solution 'ShelXT (Sheldrick, 2015)'
_diffrn_ambient_environment air
_diffrn_ambient_temperature 298.3(1)
_diffrn_detector 'CCD plate'
_diffrn_detector_type HyPix
_diffrn_measured_fraction_theta_full 0.994
_diffrn_measured_fraction_theta_max 0.967
_diffrn_measurement_details
;
List of Runs (angles in degrees, time in seconds):

  # Type    Start    End  Width  t~exp~   \w     \q     \k     \f   Frames
#--------------------------------------------------------------------------
  1  \w    -50.00 -19.00   0.50    0.05    --   -2.46  57.00 150.00   62
  2  \w      3.00  29.00   0.50    0.05    --   -2.46  57.00 150.00   52
  3  \w     54.00  80.00   0.50    0.05    --   -2.46  57.00 150.00   52
  4  \w      0.00  41.00   0.50    0.05    --   -2.46 -99.00 -30.00   82
  5  \w     40.00  65.00   0.50    0.05    --    2.46-138.00  83.00   50
  6  \w     97.00 122.00   0.50    0.06    --   59.04-131.00-101.00   50
  7  \w     39.00 119.00   0.50    0.06    --  115.63-131.00-101.00  160
  8  \w     64.00 123.00   0.50    0.06    --  115.63-138.00  83.00  118
  9  \w    139.00 177.00   0.50    0.06    --  115.63  63.00 120.00   76
 10  \w    101.00 144.00   0.50    0.06    --  115.63 111.00 -60.00   86
 11  \w    110.00 137.00   0.50    0.06    --  115.63 178.00-180.00   54
 12  \w     60.00 104.00   0.50    0.06    --  115.63 178.00-180.00   88
 13  \w     60.00 125.00   0.50    0.06    --  115.63 178.00 -90.00  130
 14  \w     60.00 148.00   0.50    0.06    --  115.63 178.00  30.00  176
 15  \w     72.00 119.00   0.50    0.06    --  115.63  63.00 120.00   94
 16  \w     61.00 113.00   0.50    0.06    --  115.63 178.00  90.00  104
 17  \w    -70.00 -44.00   0.50    0.05    --   -2.46 178.00  30.00   52
 18  \w    -73.00 -48.00   0.50    0.05    --   -2.46 131.00 -29.00   50
 19  \w    -75.00 -50.00   0.50    0.05    --    2.46 138.00 145.00   50
 20  \w   -101.00 -17.00   0.50    0.06    --  -59.04 138.00 145.00  168
 21  \w    -52.00 -27.00   0.50    0.06    -- -106.00 138.00 145.00   50
 22  \w    -87.00 -54.00   0.50    0.06    -- -106.00 111.00 120.00   66
 23  \w   -159.00-104.00   0.50    0.06    -- -106.00 -91.00   0.00  110
 24  \w    -93.00 -68.00   0.50    0.06    --  -59.04-138.00  83.00   50
 25  \w   -137.00 -80.00   0.50    0.06    --  -59.04 -94.00  90.00  114
 26  \w   -162.00 -83.00   0.50    0.06    --  -59.04 -94.00 150.00  158
 27  \w   -162.00-116.00   0.50    0.06    --  -59.04 -94.00 -60.00   92
 28  \w   -110.00 -84.00   0.50    0.06    --  -59.04 -94.00 -60.00   52
 29  \w   -110.00 -84.00   0.50    0.06    --  -59.04 -94.00 -90.00   52
 30  \w   -127.00 -67.00   0.50    0.06    --  -59.04-131.00-101.00  120
 31  \w   -122.00 -89.00   0.50    0.06    --  -59.04 -94.00-180.00   66
 32  \w   -134.00 -72.00   0.50    0.06    -- -106.00-131.00-101.00  124
 33  \w   -106.00 -78.00   0.50    0.06    -- -106.00-111.00-150.00   56
 34  \w   -158.00-133.00   0.50    0.06    --  -59.04 -94.00 -90.00   50
 35  \w   -171.00-144.00   0.50    0.06    -- -106.00-111.00-150.00   54
;
_diffrn_measurement_device 'four-circle diffractometer'
_diffrn_measurement_device_type 'XtaLAB Synergy, Dualflex, HyPix'
_diffrn_measurement_method '\w scans'
_diffrn_orient_matrix_type 'CrysAlisPro convention (1999,Acta A55,543-557)'
_diffrn_orient_matrix_UB_11 -0.0726480000
_diffrn_orient_matrix_UB_12 0.0597549000
_diffrn_orient_matrix_UB_13 0.0975340000
_diffrn_orient_matrix_UB_21 -0.0390683000
_diffrn_orient_matrix_UB_22 -0.1329480000
_diffrn_orient_matrix_UB_23 0.0407202000
_diffrn_orient_matrix_UB_31 0.1867770000
_diffrn_orient_matrix_UB_32 -0.0046288000
_diffrn_orient_matrix_UB_33 0.0895254000
_diffrn_radiation_monochromator mirror
_diffrn_radiation_probe x-ray
_diffrn_radiation_type CuK\a
_diffrn_radiation_wavelength 1.54184
_diffrn_reflns_av_R_equivalents 0.0256
_diffrn_reflns_av_unetI/netI 0.0292
_diffrn_reflns_Laue_measured_fraction_full 0.994
_diffrn_reflns_Laue_measured_fraction_max 0.967
_diffrn_reflns_limit_h_max 9
_diffrn_reflns_limit_h_min -8
_diffrn_reflns_limit_k_max 12
_diffrn_reflns_limit_k_min -12
_diffrn_reflns_limit_l_max 14
_diffrn_reflns_limit_l_min -13
_diffrn_reflns_number 4226
_diffrn_reflns_point_group_measured_fraction_full 0.994
_diffrn_reflns_point_group_measured_fraction_max 0.967
_diffrn_reflns_theta_full 67.684
_diffrn_reflns_theta_max 71.337
_diffrn_reflns_theta_min 4.185
_diffrn_source 'micro-focus sealed X-ray tube'
_diffrn_source_type 'PhotonJet (Cu) X-ray Source'
_exptl_absorpt_coefficient_mu 3.285
_exptl_absorpt_correction_T_max 1.00000
_exptl_absorpt_correction_T_min 0.75474
_exptl_absorpt_correction_type multi-scan
_exptl_absorpt_process_details
;
CrysAlisPro 1.171.39.34b (Rigaku Oxford Diffraction, 2017)
Empirical absorption correction using spherical harmonics,
 implemented in SCALE3 ABSPACK scaling algorithm.
;
_exptl_crystal_colour blue
_exptl_crystal_colour_primary blue
_exptl_crystal_density_diffrn 1.549
_exptl_crystal_description block
_exptl_crystal_F_000 428
_exptl_crystal_size_max 0.2
_exptl_crystal_size_mid 0.18
_exptl_crystal_size_min 0.18
_refine_diff_density_max 1.098
_refine_diff_density_min -0.646
_refine_diff_density_rms 0.167
_refine_ls_extinction_method none
_refine_ls_goodness_of_fit_ref 1.161
_refine_ls_hydrogen_treatment constr
_refine_ls_matrix_type full
_refine_ls_number_parameters 177
_refine_ls_number_reflns 1848
_refine_ls_number_restraints 171
_refine_ls_restrained_S_all 1.111
_refine_ls_R_factor_all 0.0562
_refine_ls_R_factor_gt 0.0540
_refine_ls_shift/su_max 0.002
_refine_ls_shift/su_mean 0.000
_refine_ls_structure_factor_coef Fsqd
_refine_ls_weighting_details 'w=1/[\s^2^(Fo^2^)+(0.1164P)^2^+1.4680P] where P=(Fo^2^+2Fc^2^)/3'
_refine_ls_weighting_scheme calc
_refine_ls_wR_factor_gt 0.1740
_refine_ls_wR_factor_ref 0.1771
_reflns_Friedel_coverage 0.000
_reflns_number_gt 1729
_reflns_number_total 1848
_reflns_threshold_expression 'I > 2\s(I)'
_cod_data_source_file c9ce01334b2.cif
_cod_data_source_block exp_2112
_cod_database_code 7234570
_shelx_shelxl_version_number 2018/3
_shelx_space_group_comment
;
The symmetry employed for this shelxl refinement is uniquely defined
by the following loop, which should always be used as a source of
symmetry information in preference to the above space-group names.
They are only intended as comments.
;
_shelx_estimated_absorpt_t_max 0.589
_shelx_estimated_absorpt_t_min 0.560
_reflns_odcompleteness_completeness 99.43
_reflns_odcompleteness_iscentric 1
_reflns_odcompleteness_theta 66.97
_olex2_refinement_description
;
1. Fixed Uiso
 At 1.2 times of:
  All C(H) groups
2. Restrained distances
 C3-C5A
 1.48 with sigma of 0.01
3. Restrained planarity
 C5A, O3A, O4A, C3
 with sigma of 0.01
 C3, C5, O3, O4
 with sigma of 0.01
4. Uiso/Uaniso restraints and constraints
O2 \\sim O2A \\sim C1: within 2A with sigma of 0.01 and sigma for terminal
atoms of 0.02
C5 \\sim O4 \\sim O3 \\sim C5A \\sim O4A \\sim O3A: within 2A with sigma of
0.01 and sigma for terminal atoms of 0.02
Uanis(O2A) \\sim Ueq, Uanis(O2) \\sim Ueq, Uanis(C1) \\sim Ueq: with sigma of
0.01 and sigma for terminal atoms of 0.02
Uanis(C5) \\sim Ueq, Uanis(O4) \\sim Ueq, Uanis(O3) \\sim Ueq, Uanis(C5A) \\sim
Ueq, Uanis(O4A) \\sim Ueq, Uanis(O3A) \\sim Ueq: with sigma of 0.01 and sigma
for terminal atoms of 0.02
5. Rigid body (RIGU) restrains
 O2, O2A, C1
 with sigma for 1-2 distances of 0.01 and sigma for 1-3 distances of 0.01
 C5, O4, O3, C5A, O4A, O3A
 with sigma for 1-2 distances of 0.01 and sigma for 1-3 distances of 0.01
6. Others
 Sof(C5A)=Sof(O4A)=Sof(O3A)=0.5*(1-FVAR(2))
 Sof(C5)=Sof(O4)=Sof(O3)=0.5*FVAR(2)
 Sof(O2A)=0.5*(1-FVAR(3))
 Sof(O2)=0.5*FVAR(3)
 Fixed Sof: O10(0.25) O11(0.25) O8(0.25) O9(0.25)
7.a Aromatic/amide H refined with riding coordinates:
 C8(H8), C4(H4)
;
_olex2_submission_special_instructions 'No special instructions were received'
_oxdiff_exptl_absorpt_empirical_details
;
Empirical correction (ABSPACK) includes:
- Absorption correction using spherical harmonics
- Frame scaling
;
_oxdiff_exptl_absorpt_empirical_full_max 1.521
_oxdiff_exptl_absorpt_empirical_full_min 0.774

loop_
_space_group_symop_operation_xyz
'x, y, z'
'-x, y, -z'
'-x, -y, -z'
'x, -y, z'

loop_
_atom_site_label
_atom_site_type_symbol
_atom_site_fract_x
_atom_site_fract_y
_atom_site_fract_z
_atom_site_U_iso_or_equiv
_atom_site_adp_type
_atom_site_occupancy
_atom_site_site_symmetry_order
_atom_site_calc_flag
_atom_site_refinement_flags_posn
_atom_site_refinement_flags_adp
_atom_site_refinement_flags_occupancy
_atom_site_disorder_assembly
_atom_site_disorder_group
Cu1 Cu 0.36710(9) 0.500000 0.64336(6) 0.0188(3) Uani 1 2 d S T P . .
Cu2 Cu 0.000000 0.36288(7) 0.500000 0.0216(3) Uani 1 2 d S T P . .
O7 O 0.1665(4) 0.500000 0.5045(3) 0.0128(7) Uani 1 2 d S T P . .
O6 O -0.4243(4) 0.3159(3) 0.3928(3) 0.0299(7) Uani 1 1 d . . . . .
O1 O 0.5531(5) 0.500000 0.7921(3) 0.0311(10) Uani 1 2 d S T P A .
O5 O -0.1671(3) 0.2338(3) 0.5053(3) 0.0331(7) Uani 1 1 d . . . . .
C6 C -0.3329(5) 0.2344(3) 0.4583(4) 0.0214(8) Uani 1 1 d . . . . .
C7 C -0.4215(5) 0.1147(4) 0.4822(4) 0.0219(8) Uani 1 1 d . . . . .
C8 C -0.3451(7) 0.000000 0.4664(6) 0.0242(11) Uani 1 2 d S T P . .
H8 H -0.240047 0.000000 0.444687 0.029 Uiso 1 2 calc RS T P . .
C2 C 0.8608(7) 0.500000 0.8932(5) 0.0247(12) Uani 1 2 d S T P A .
O2 O 0.730(2) 0.500000 0.6832(11) 0.027(5) Uani 0.47(5) 2 d S TU P A 2
C1 C 0.7075(7) 0.500000 0.7816(5) 0.0260(12) Uani 1 2 d S TU P . .
C3 C 1.0359(7) 0.500000 0.8884(5) 0.0288(13) Uani 1 2 d DS T P . .
C4 C 1.1726(7) 0.500000 0.9948(5) 0.0308(14) Uani 1 2 d S T P A .
H4 H 1.289277 0.500000 0.991556 0.037 Uiso 1 2 calc RS T P . .
C5 C 1.095(2) 0.525(3) 0.769(2) 0.017(3) Uani 0.27(4) 1 d . U . A -2
O4 O 1.077(4) 0.624(3) 0.725(2) 0.022(4) Uani 0.27(4) 1 d . U . A -2
O3 O 1.158(4) 0.424(3) 0.738(2) 0.024(4) Uani 0.27(4) 1 d . U . A -2
O10 O 0.222(3) 0.224(3) 0.840(2) 0.087(6) Uiso 0.25 1 d . . . . .
O11 O 0.010(4) 0.075(4) 0.709(3) 0.133(11) Uiso 0.25 1 d . . . B 2
O8 O 0.749(4) 0.192(4) 0.790(3) 0.125(10) Uiso 0.25 1 d . . . . .
O9 O 0.970(4) 0.155(3) 0.786(3) 0.113(9) Uiso 0.25 1 d . . . C 1
C5A C 1.091(3) 0.465(4) 0.7806(11) 0.018(4) Uani 0.23(4) 1 d D U . A -1
O4A O 1.194(4) 0.543(3) 0.753(2) 0.019(4) Uani 0.23(4) 1 d . U . A -1
O3A O 1.038(5) 0.358(3) 0.714(3) 0.026(5) Uani 0.23(4) 1 d . U . A -1
O2A O 0.749(2) 0.445(3) 0.6879(12) 0.027(3) Uani 0.26(3) 1 d . U . A 1

loop_
_atom_site_aniso_label
_atom_site_aniso_U_11
_atom_site_aniso_U_22
_atom_site_aniso_U_33
_atom_site_aniso_U_23
_atom_site_aniso_U_13
_atom_site_aniso_U_12
Cu1 0.0110(4) 0.0200(5) 0.0209(5) 0.000 -0.0024(3) 0.000
Cu2 0.0076(4) 0.0109(4) 0.0464(6) 0.000 0.0079(3) 0.000
O7 0.0105(15) 0.0122(16) 0.0153(15) 0.000 0.0029(12) 0.000
O6 0.0200(14) 0.0167(14) 0.0468(17) 0.0061(12) -0.0006(12) -0.0063(11)
O1 0.0140(18) 0.056(3) 0.0204(18) 0.000 0.0005(14) 0.000
O5 0.0110(12) 0.0170(14) 0.070(2) 0.0113(13) 0.0088(13) -0.0010(10)
C6 0.0142(16) 0.0144(18) 0.038(2) -0.0019(14) 0.0107(15) -0.0010(14)
C7 0.0106(16) 0.0145(18) 0.042(2) 0.0008(15) 0.0094(15) -0.0006(13)
C8 0.012(2) 0.015(3) 0.050(3) 0.000 0.015(2) 0.000
C2 0.013(2) 0.045(3) 0.016(2) 0.000 0.0044(19) 0.000
O2 0.026(5) 0.039(12) 0.016(4) 0.000 0.004(3) 0.000
C1 0.023(3) 0.041(3) 0.015(2) 0.000 0.007(2) 0.000
C3 0.015(3) 0.058(4) 0.014(2) 0.000 0.005(2) 0.000
C4 0.011(2) 0.066(4) 0.016(2) 0.000 0.004(2) 0.000
C5 0.014(4) 0.025(6) 0.012(4) -0.003(5) 0.004(4) 0.006(5)
O4 0.016(8) 0.031(7) 0.018(6) 0.004(5) 0.003(6) 0.011(6)
O3 0.019(8) 0.032(9) 0.025(6) -0.004(6) 0.011(6) 0.005(7)
C5A 0.014(5) 0.026(6) 0.015(5) 0.002(5) 0.005(4) 0.001(6)
O4A 0.016(7) 0.027(8) 0.015(6) 0.001(5) 0.008(5) 0.009(6)
O3A 0.022(9) 0.032(8) 0.025(7) -0.007(6) 0.008(7) -0.001(7)
O2A 0.027(5) 0.035(7) 0.020(4) -0.003(5) 0.007(4) -0.006(5)

loop_
_atom_type_symbol
_atom_type_description
_atom_type_scat_dispersion_real
_atom_type_scat_dispersion_imag
_atom_type_scat_source
C C 0.0181 0.0091 'International Tables Vol C Tables 4.2.6.8 and 6.1.1.4'
H H 0.0000 0.0000 'International Tables Vol C Tables 4.2.6.8 and 6.1.1.4'
Cu Cu -1.9646 0.5888 'International Tables Vol C Tables 4.2.6.8 and 6.1.1.4'
O O 0.0492 0.0322 'International Tables Vol C Tables 4.2.6.8 and 6.1.1.4'

loop_
_geom_angle_atom_site_label_1
_geom_angle_atom_site_label_2
_geom_angle_atom_site_label_3
_geom_angle
_geom_angle_site_symmetry_1
_geom_angle_site_symmetry_3
O7 Cu1 O6 90.22(9) . 3_566
O7 Cu1 O6 90.22(9) . 2_556
O7 Cu1 O1 174.50(15) . .
O6 Cu1 O6 140.57(18) 2_556 3_566
O1 Cu1 O6 91.63(9) . 2_556
O1 Cu1 O6 91.63(9) . 3_566
O7 Cu2 Cu2 41.82(7) . 3_566
O7 Cu2 Cu2 41.82(7) 3_566 3_566
O7 Cu2 O7 83.64(14) 3_566 .
O5 Cu2 Cu2 135.64(9) 2_556 3_566
O5 Cu2 Cu2 135.64(9) . 3_566
O5 Cu2 O7 93.91(11) . 3_566
O5 Cu2 O7 175.90(13) . .
O5 Cu2 O7 175.90(14) 2_556 3_566
O5 Cu2 O7 93.91(11) 2_556 .
O5 Cu2 O5 88.72(18) . 2_556
Cu1 O7 Cu2 114.30(11) . .
Cu1 O7 Cu2 114.30(11) . 3_566
Cu2 O7 Cu2 96.36(14) . 3_566
C6 O6 Cu1 131.2(2) . 3_566
C1 O1 Cu1 115.1(3) . .
C6 O5 Cu2 128.3(3) . .
O6 C6 O5 128.2(3) . .
O6 C6 C7 118.7(3) . .
O5 C6 C7 113.0(3) . .
C7 C7 C6 122.92(19) 2_456 .
C8 C7 C6 117.9(3) . .
C8 C7 C7 119.2(2) . 2_456
C7 C8 C7 121.6(5) 4 .
C3 C2 C1 121.8(5) . .
C3 C2 C4 119.1(5) . 3_767
C4 C2 C1 119.1(5) 3_767 .
O1 C1 C2 118.7(4) . .
O1 C1 O2A 122.6(8) . 4_565
O1 C1 O2A 122.6(8) . .
O2 C1 O1 120.0(9) . .
O2 C1 C2 121.3(8) . .
O2 C1 O2A 26.1(11) . 4_565
O2A C1 C2 112.2(9) 4_565 .
O2A C1 C2 112.2(9) . .
O2A C1 O2A 51(2) 4_565 .
C2 C3 C5 124.5(8) . .
C2 C3 C5A 124.2(12) . .
C4 C3 C2 119.2(5) . .
C4 C3 C5 115.4(6) . .
C4 C3 C5A 114.4(9) . .
C3 C4 C2 121.7(5) . 3_767
O4 C5 C3 120(2) . .
O4 C5 O3 130(3) . .
O3 C5 C3 110(2) . .
O4A C5A C3 114(3) . .
O4A C5A O3A 120.7(19) . .
O3A C5A C3 125(3) . .
O2A O2A C1 64.7(11) 4_565 .

loop_
_geom_bond_atom_site_label_1
_geom_bond_atom_site_label_2
_geom_bond_distance
_geom_bond_site_symmetry_2
Cu1 O7 1.908(3) .
Cu1 O6 2.066(3) 3_566
Cu1 O6 2.066(3) 2_556
Cu1 O1 1.919(4) .
Cu2 Cu2 2.8968(15) 3_566
Cu2 O7 1.944(2) .
Cu2 O7 1.944(2) 3_566
Cu2 O5 1.907(3) .
Cu2 O5 1.907(3) 2_556
O6 C6 1.234(5) .
O1 C1 1.255(7) .
O5 C6 1.263(5) .
C6 C7 1.508(5) .
C7 C7 1.410(7) 2_456
C7 C8 1.387(4) .
C2 C1 1.498(7) .
C2 C3 1.395(7) .
C2 C4 1.397(7) 3_767
O2 C1 1.205(14) .
C1 O2A 1.350(18) .
C1 O2A 1.350(18) 4_565
C3 C4 1.387(8) .
C3 C5 1.61(2) .
C3 C5A 1.483(10) .
C5 O4 1.16(4) .
C5 O3 1.27(4) .
O11 O11 1.59(7) 4
C5A O4A 1.26(4) .
C5A O3A 1.36(5) .
O2A O2A 1.16(6) 4_565
